data_2207601
loop_
_publ_author_name
'Fu, Yun-Long'
'Ren, Jia-Lin'
'Xu, Zhi-Wei'
'Ng, Seik Weng'

_publ_section_title
;<i>catena</i>-Poly[sesqui(1,2-ethanediammonium)
 [[aqua(sulfato-\k<i>O</i>)cerate(III)]-di-\m-sulfato-\k^3^<i>O</i>,<i>O</i>':<i>O</i>'';\k^4^<i>O</i>,<i>O</i>':<i>O</i>'',<i>O</i>''']
 dihydrate]
;
_journal_coeditor_code LH6556
_journal_issue 12
_journal_name_full 'Acta Crystallographica Section E'
_journal_page_first m2738
_journal_page_last m2740
_journal_paper_doi 10.1107/S1600536805039024
_journal_volume 61
_journal_year 2005
_chemical_formula_iupac '(C2 H10 N2)1.5 [Ce (S O4)3 (H2 O)], 2H2 O'
_chemical_formula_moiety '1.5C2 H10 N2 2+, H2 Ce O13 S3 3-, 2H2 O'
_chemical_formula_sum 'C3 H21 Ce N3 O15 S3'
_chemical_formula_weight 575.53
_chemical_name_systematic
;catena-Poly[sesqui(1,2-ethanediammonium)
[[aqua(sulfato-\kO)cerate(III)]-di-\m-sulfato-\k^3^O,O':O'';\k^4^O,O':O'',O''']
dihydrate]
;
_space_group_IT_number 14
_symmetry_cell_setting monoclinic
_symmetry_space_group_name_Hall '-P 2ybc'
_symmetry_space_group_name_H-M 'P 1 21/c 1'
_atom_sites_solution_hydrogens geom
_atom_sites_solution_primary direct
_atom_sites_solution_secondary difmap
_audit_creation_method SHELXL-97
_cell_angle_alpha 90.00
_cell_angle_beta 104.6550(10)
_cell_angle_gamma 90.00
_cell_formula_units_Z 4
_cell_length_a 6.6287(4)
_cell_length_b 26.629(2)
_cell_length_c 10.0073(6)
_cell_measurement_reflns_used 3746
_cell_measurement_temperature 291(2)
_cell_measurement_theta_max 27.7
_cell_measurement_theta_min 2.2
_cell_volume 1708.98(19)
_computing_cell_refinement 'SAINT (Bruker, 2002)'
_computing_data_collection 'SMART (Bruker, 2002)'
_computing_data_reduction SAINT
_computing_molecular_graphics 'ORTEPII (Johnson, 1976)'
_computing_publication_material SHELXL97
_computing_structure_refinement 'SHELXL97 (Sheldrick, 1997)'
_computing_structure_solution
;
the atomic coordinates of the reported Nd analog were used as the starting
model
;
_diffrn_ambient_temperature 291(2)
_diffrn_measured_fraction_theta_full 0.98
_diffrn_measured_fraction_theta_max 0.98
_diffrn_measurement_device_type 'Bruker APEX area-detector'
_diffrn_measurement_method '\f and \w'
_diffrn_radiation_monochromator graphite
_diffrn_radiation_source 'fine-focus sealed tube'
_diffrn_radiation_type MoK\a
_diffrn_radiation_wavelength 0.71073
_diffrn_reflns_av_R_equivalents 0.035
_diffrn_reflns_av_sigmaI/netI 0.044
_diffrn_reflns_limit_h_max 8
_diffrn_reflns_limit_h_min -8
_diffrn_reflns_limit_k_max 23
_diffrn_reflns_limit_k_min -34
_diffrn_reflns_limit_l_max 13
_diffrn_reflns_limit_l_min -12
_diffrn_reflns_number 10213
_diffrn_reflns_theta_full 27.5
_diffrn_reflns_theta_max 27.5
_diffrn_reflns_theta_min 1.5
_diffrn_standards_decay_% 0
_diffrn_standards_interval_count 0
_diffrn_standards_interval_time 0
_diffrn_standards_number 0
_exptl_absorpt_coefficient_mu 3.111
_exptl_absorpt_correction_T_max 0.812
_exptl_absorpt_correction_T_min 0.597
_exptl_absorpt_correction_type multi-scan
_exptl_absorpt_process_details 'SADABS (Sheldrick, 1996)'
_exptl_crystal_colour Yellow
_exptl_crystal_density_diffrn 2.237
_exptl_crystal_density_method 'not measured'
_exptl_crystal_description Block
_exptl_crystal_F_000 1144
_exptl_crystal_size_max 0.27
_exptl_crystal_size_mid 0.08
_exptl_crystal_size_min 0.07
_refine_diff_density_max 0.74
_refine_diff_density_min -0.71
_refine_ls_extinction_method none
_refine_ls_goodness_of_fit_ref 0.99
_refine_ls_hydrogen_treatment refall
_refine_ls_matrix_type full
_refine_ls_number_parameters 320
_refine_ls_number_reflns 3852
_refine_ls_number_restraints 50
_refine_ls_restrained_S_all 0.98
_refine_ls_R_factor_all 0.039
_refine_ls_R_factor_gt 0.030
_refine_ls_shift/su_max 0.001
_refine_ls_shift/su_mean 0.000
_refine_ls_structure_factor_coef Fsqd
_refine_ls_weighting_details 'calc w=1/[\s^2^(Fo^2^)+(0.0390P)^2^] where P=(Fo^2^+2Fc^2^)/3'
_refine_ls_weighting_scheme calc
_refine_ls_wR_factor_gt 0.067
_refine_ls_wR_factor_ref 0.071
_reflns_number_gt 3254
_reflns_number_total 3852
_reflns_threshold_expression I>2\s(I)
_cod_data_source_file lh6556.cif
_cod_data_source_block I
_cod_depositor_comments
;
The following automatic conversions were performed:
'_symmetry_cell_setting' value 'Monoclinic' changed to 'monoclinic'
according to '/home/saulius/struct/CIF-dictionaries/cif_core.dic'
dictionary named 'cif_core.dic' version 2.4.1 from 2010-06-29.

Automatic conversion script
Id: cif_fix_enum 1527 2010-12-29 10:47:43Z saulius 

The following automatic conversions were performed:

'_symmetry_cell_setting' value 'Monoclinic' changed to 'monoclinic'
according to /home/saulius/struct/CIF-dictionaries/cif_core.dic
dictionary named 'cif_core.dic' version 2.4.1 from 2010-06-29.

Automatic conversion script
Id: cif_fix_values 1715 2011-07-08 13:25:40Z adriana 
;
_cod_original_cell_volume 1709.0(2)
_cod_original_sg_symbol_H-M 'P 21/c'
_cod_database_code 2207601
_cod_database_fobs_code 2207601

loop_
_symmetry_equiv_pos_as_xyz
'x, y, z'
'-x, y+1/2, -z+1/2'
'-x, -y, -z'
'x, -y-1/2, z-1/2'

loop_
_atom_site_label
_atom_site_fract_x
_atom_site_fract_y
_atom_site_fract_z
_atom_site_U_iso_or_equiv
_atom_site_adp_type
_atom_site_calc_flag
_atom_site_refinement_flags
_atom_site_occupancy
_atom_site_disorder_assembly
_atom_site_disorder_group
_atom_site_type_symbol
Ce1 0.45419(3) 0.676633(7) 0.533475(19) 0.01318(7) Uani d . 1 . . Ce
S1 0.59477(14) 0.56382(4) 0.75358(9) 0.0195(2) Uani d . 1 . . S
S2 0.47060(13) 0.75118(3) 0.78372(9) 0.01602(19) Uani d . 1 . . S
S3 -0.03347(14) 0.65668(4) 0.45530(10) 0.0188(2) Uani d . 1 . . S
O1 0.5818(5) 0.61804(10) 0.7168(3) 0.0294(7) Uani d . 1 . . O
O2 0.5686(4) 0.53370(11) 0.6266(3) 0.0291(6) Uani d . 1 . . O
O3 0.4328(4) 0.55217(11) 0.8233(3) 0.0336(7) Uani d . 1 . . O
O4 0.8025(4) 0.55386(11) 0.8447(3) 0.0298(7) Uani d . 1 . . O
O5 0.6474(4) 0.73587(10) 0.7302(3) 0.0207(6) Uani d . 1 . . O
O6 0.2857(4) 0.72530(10) 0.6975(3) 0.0233(6) Uani d . 1 . . O
O7 0.4388(4) 0.80617(10) 0.7770(3) 0.0216(6) Uani d . 1 . . O
O8 0.5030(4) 0.73703(10) 0.9301(3) 0.0206(6) Uani d . 1 . . O
O9 0.0791(4) 0.69860(11) 0.4081(3) 0.0254(6) Uani d . 1 . . O
O10 0.1311(4) 0.62637(10) 0.5498(3) 0.0256(6) Uani d . 1 . . O
O11 -0.1761(4) 0.67685(10) 0.5333(3) 0.0246(6) Uani d . 1 . . O
O12 -0.1445(4) 0.62660(13) 0.3395(3) 0.0426(9) Uani d . 1 . . O
O1w 0.4633(5) 0.59496(11) 0.4083(3) 0.0324(7) Uani d D 1 . . O
H1w1 0.493(10) 0.5702(16) 0.464(5) 0.09(3) Uiso d D 1 . . H
H1w2 0.532(10) 0.592(2) 0.347(5) 0.11(3) Uiso d D 1 . . H
O2w 0.7623(6) 0.53175(14) 0.1080(4) 0.0429(8) Uani d D 1 . . O
H2w1 0.714(10) 0.5034(11) 0.124(6) 0.09(2) Uiso d D 1 . . H
H2w2 0.772(13) 0.533(2) 0.025(3) 0.14(3) Uiso d D 1 . . H
O3w' 0.490(3) 0.6213(10) 0.072(2) 0.042(6) Uani d PDU 0.40(5) A 1 O
O3w 0.4544(18) 0.6043(8) 0.114(2) 0.058(4) Uani d PDU 0.60(5) A 2 O
H3w1 0.555(6) 0.5932(12) 0.084(5) 0.09(3) Uiso d PD 1 A 2 H
H3w2 0.487(8) 0.6331(11) 0.151(3) 0.09(3) Uiso d PD 1 A 2 H
N1 0.9247(6) 0.47130(15) 0.6518(4) 0.0317(8) Uani d D 1 . . N
H1n1 0.815(3) 0.4881(12) 0.650(3) 0.033(12) Uiso d D 1 . . H
H1n2 0.997(5) 0.4686(14) 0.7349(17) 0.035(14) Uiso d D 1 . . H
H1n3 0.891(6) 0.4422(7) 0.619(4) 0.060(18) Uiso d D 1 . . H
N2 0.9232(6) 0.79230(14) 0.5996(4) 0.0299(8) Uani d D 1 . . N
H2n1 1.017(5) 0.7700(14) 0.608(4) 0.07(2) Uiso d D 1 . . H
H2n2 0.906(6) 0.7996(17) 0.678(2) 0.045(15) Uiso d D 1 . . H
H2n3 0.810(3) 0.7821(16) 0.546(3) 0.059(18) Uiso d D 1 . . H
N3 1.1247(6) 0.87426(15) 0.3564(4) 0.0322(8) Uani d D 1 . . N
H3n1 1.030(5) 0.8969(14) 0.347(4) 0.064(19) Uiso d D 1 . . H
H3n2 1.153(6) 0.8693(17) 0.280(2) 0.054(16) Uiso d D 1 . . H
H3n3 1.232(4) 0.8835(19) 0.417(4) 0.09(3) Uiso d D 1 . . H
C1 1.0531(7) 0.4990(2) 0.5759(5) 0.0340(10) Uani d D 1 . . C
H11 1.180(4) 0.4815(14) 0.583(6) 0.065(18) Uiso d D 1 . . H
H12 1.082(7) 0.5331(7) 0.602(6) 0.08(2) Uiso d D 1 . . H
C2 0.9854(7) 0.83922(18) 0.5408(5) 0.0308(10) Uani d D 1 . . C
H21 1.096(4) 0.8564(14) 0.602(4) 0.055(16) Uiso d D 1 . . H
H22 0.863(3) 0.8592(12) 0.523(4) 0.028(12) Uiso d D 1 . . H
C3 1.0500(7) 0.82806(16) 0.4117(5) 0.0270(9) Uani d D 1 . . C
H31 1.166(4) 0.8059(13) 0.428(4) 0.050(15) Uiso d D 1 . . H
H32 0.940(4) 0.8140(13) 0.342(3) 0.027(12) Uiso d D 1 . . H

loop_
_atom_site_aniso_label
_atom_site_aniso_U_11
_atom_site_aniso_U_22
_atom_site_aniso_U_33
_atom_site_aniso_U_12
_atom_site_aniso_U_13
_atom_site_aniso_U_23
Ce1 0.01104(10) 0.01443(11) 0.01455(11) -0.00005(8) 0.00412(7) 0.00041(8)
S1 0.0205(5) 0.0174(5) 0.0198(5) 0.0017(4) 0.0035(4) 0.0031(4)
S2 0.0150(4) 0.0176(5) 0.0159(4) -0.0006(3) 0.0048(3) -0.0023(3)
S3 0.0115(4) 0.0226(5) 0.0229(5) 0.0001(4) 0.0054(3) -0.0047(4)
O1 0.0420(17) 0.0179(15) 0.0247(15) 0.0023(13) 0.0014(13) 0.0045(12)
O2 0.0373(16) 0.0263(16) 0.0230(14) 0.0053(13) 0.0066(12) -0.0027(12)
O3 0.0287(16) 0.0380(19) 0.0374(17) -0.0012(13) 0.0144(14) 0.0028(15)
O4 0.0235(14) 0.0299(17) 0.0319(16) 0.0036(12) -0.0008(12) 0.0100(13)
O5 0.0171(13) 0.0251(15) 0.0211(13) 0.0005(11) 0.0070(10) -0.0041(11)
O6 0.0149(13) 0.0333(16) 0.0222(14) -0.0039(11) 0.0055(11) -0.0114(12)
O7 0.0286(14) 0.0177(14) 0.0194(13) 0.0033(11) 0.0075(11) -0.0013(11)
O8 0.0275(14) 0.0171(14) 0.0180(13) -0.0010(11) 0.0072(11) -0.0014(11)
O9 0.0177(13) 0.0315(16) 0.0276(15) 0.0023(12) 0.0070(11) 0.0105(13)
O10 0.0155(13) 0.0235(15) 0.0388(16) 0.0032(11) 0.0086(12) 0.0071(13)
O11 0.0148(13) 0.0312(16) 0.0302(15) -0.0001(11) 0.0101(11) -0.0064(13)
O12 0.0226(15) 0.055(2) 0.0475(19) -0.0010(14) 0.0047(14) -0.0315(18)
O1w 0.051(2) 0.0226(17) 0.0272(16) 0.0010(14) 0.0158(15) -0.0004(14)
O2w 0.049(2) 0.045(2) 0.0307(18) -0.0026(18) 0.0031(15) 0.0083(16)
O3w' 0.041(7) 0.051(9) 0.033(7) 0.023(5) 0.003(4) -0.011(5)
O3w 0.056(5) 0.059(7) 0.059(7) -0.002(4) 0.018(4) -0.023(5)
N1 0.0293(19) 0.028(2) 0.037(2) 0.0074(17) 0.0080(17) 0.0006(18)
N2 0.030(2) 0.031(2) 0.029(2) -0.0061(18) 0.0093(16) 0.0053(17)
N3 0.031(2) 0.035(2) 0.034(2) -0.0030(18) 0.0154(18) 0.0046(18)
C1 0.032(2) 0.039(3) 0.029(2) -0.005(2) 0.0034(19) 0.000(2)
C2 0.036(2) 0.028(2) 0.035(3) 0.000(2) 0.020(2) 0.001(2)
C3 0.031(2) 0.025(2) 0.028(2) -0.0034(18) 0.0128(18) -0.0007(18)

loop_
_atom_type_symbol
_atom_type_description
_atom_type_scat_dispersion_real
_atom_type_scat_dispersion_imag
_atom_type_scat_source
C C 0.0033 0.0016 'International Tables Vol C Tables 4.2.6.8 and 6.1.1.4'
H H 0.0000 0.0000 'International Tables Vol C Tables 4.2.6.8 and 6.1.1.4'
N N 0.0061 0.0033 'International Tables Vol C Tables 4.2.6.8 and 6.1.1.4'
O O 0.0106 0.0060 'International Tables Vol C Tables 4.2.6.8 and 6.1.1.4'
S S 0.1246 0.1234 'International Tables Vol C Tables 4.2.6.8 and 6.1.1.4'
Ce Ce -0.2486 2.6331 'International Tables Vol C Tables 4.2.6.8 and 6.1.1.4'

loop_
_geom_angle_atom_site_label_1
_geom_angle_atom_site_label_2
_geom_angle_atom_site_label_3
_geom_angle_site_symmetry_1
_geom_angle_site_symmetry_3
_geom_angle
_geom_angle_publ_flag
O1 Ce1 O5 . . 78.70(10) yes
O1 Ce1 O6 . . 88.00(10) yes
O1 Ce1 O7 . 4_575 142.60(10) yes
O1 Ce1 O8 . 4_575 146.50(10) yes
O1 Ce1 O9 . . 129.60(10) yes
O1 Ce1 O10 . . 75.50(10) yes
O1 Ce1 O11 . 1_655 80.90(10) yes
O1 Ce1 O1w . . 76.70(10) yes
O5 Ce1 O6 . . 54.40(10) yes
O5 Ce1 O7 . 4_575 122.30(10) yes
O5 Ce1 O8 . 4_575 71.00(10) yes
O5 Ce1 O9 . . 117.80(10) yes
O5 Ce1 O10 . . 121.90(10) yes
O5 Ce1 O11 . 1_655 72.40(10) yes
O5 Ce1 O1w . . 146.40(10) yes
O6 Ce1 O7 . 4_575 129.30(10) yes
O6 Ce1 O8 . 4_575 85.70(10) yes
O6 Ce1 O9 . . 70.80(10) yes
O6 Ce1 O10 . . 73.50(10) yes
O6 Ce1 O11 . 1_655 126.70(10) yes
O6 Ce1 O1w . . 145.70(10) yes
O7 Ce1 O8 4_575 4_575 54.50(10) yes
O7 Ce1 O9 4_575 . 71.50(10) yes
O7 Ce1 O10 4_575 . 109.40(10) yes
O7 Ce1 O11 4_575 1_655 77.70(10) yes
O7 Ce1 O1w 4_575 . 70.10(10) yes
O8 Ce1 O9 4_575 . 78.70(10) yes
O8 Ce1 O10 4_575 . 133.10(10) yes
O8 Ce1 O11 4_575 1_655 76.70(10) yes
O8 Ce1 O1w 4_575 . 123.40(10) yes
O9 Ce1 O10 . . 55.00(10) yes
O9 Ce1 O11 . 1_655 148.10(10) yes
O9 Ce1 O1w . . 95.50(10) yes
O10 Ce1 O11 . 1_655 148.50(10) yes
O10 Ce1 O1w . . 72.90(10) yes
O11 Ce1 O1w 1_655 . 81.50(10) yes
O3 S1 O4 . . 110.7(2) no
O3 S1 O2 . . 110.9(2) no
O4 S1 O2 . . 108.9(2) no
O3 S1 O1 . . 108.8(2) no
O4 S1 O1 . . 108.4(2) no
O2 S1 O1 . . 109.1(2) no
O5 S2 O8 . . 111.3(2) no
O5 S2 O7 . . 112.2(2) no
O8 S2 O7 . . 106.3(2) no
O5 S2 O6 . . 106.2(2) no
O8 S2 O6 . . 110.6(2) no
O7 S2 O6 . . 110.3(2) no
O5 S2 Ce1 . 4_576 130.30(10) no
O8 S2 Ce1 . 4_576 53.00(10) no
O7 S2 Ce1 . 4_576 53.40(10) no
O6 S2 Ce1 . 4_576 123.50(10) no
O12 S3 O11 . . 111.2(2) no
O12 S3 O9 . . 110.8(2) no
O11 S3 O9 . . 109.7(2) no
O12 S3 O10 . . 110.6(2) no
O11 S3 O10 . . 109.1(2) no
O9 S3 O10 . . 105.3(2) no
S1 O1 Ce1 . . 144.1(2) no
S2 O5 Ce1 . . 99.20(10) no
S2 O6 Ce1 . . 100.30(10) no
S2 O7 Ce1 . 4_576 99.30(10) no
S2 O8 Ce1 . 4_576 99.80(10) no
S3 O9 Ce1 . . 100.20(10) no
S3 O10 Ce1 . . 99.60(10) no
S3 O11 Ce1 . 1_455 140.9(2) no
N1 C1 C1 . 3_766 110.7(5) no
N2 C2 C3 . . 110.2(4) no
N3 C3 C2 . . 110.7(4) no
Ce1 O1w H1w1 . . 112(4) no
Ce1 O1w H1w2 . . 121(5) no
H1w1 O1w H1w2 . . 109(2) no
H2w1 O2w H2w2 . . 109(2) no
H3w1 O3w' H3w2 . . 109(2) no
H3w1 O3w H3w2 . . 109(2) no
C1 N1 H1n1 . . 109(3) no
C1 N1 H1n2 . . 107(3) no
H1n1 N1 H1n2 . . 109(2) no
C1 N1 H1n3 . . 113(3) no
H1n1 N1 H1n3 . . 110(2) no
H1n2 N1 H1n3 . . 109(2) no
C2 N2 H2n1 . . 111(3) no
C2 N2 H2n2 . . 107(3) no
H2n1 N2 H2n2 . . 110(2) no
C2 N2 H2n3 . . 108(3) no
H2n1 N2 H2n3 . . 110(2) no
H2n2 N2 H2n3 . . 111(2) no
C3 N3 H3n1 . . 109(3) no
C3 N3 H3n2 . . 112(3) no
H3n1 N3 H3n2 . . 109(2) no
C3 N3 H3n3 . . 106(4) no
H3n1 N3 H3n3 . . 110(2) no
H3n2 N3 H3n3 . . 111(2) no
N1 C1 H11 . . 109(3) no
C1 C1 H11 3_766 . 106(3) no
N1 C1 H12 . . 116(4) no
C1 C1 H12 3_766 . 105(4) no
H11 C1 H12 . . 110(2) no
N2 C2 H21 . . 113(3) no
C3 C2 H21 . . 108(3) no
N2 C2 H22 . . 104(3) no
C3 C2 H22 . . 112(3) no
H21 C2 H22 . . 110(2) no
N3 C3 H31 . . 104(3) no
C2 C3 H31 . . 112(3) no
N3 C3 H32 . . 109(3) no
C2 C3 H32 . . 112(2) no
H31 C3 H32 . . 109(2) no

loop_
_geom_bond_atom_site_label_1
_geom_bond_atom_site_label_2
_geom_bond_site_symmetry_2
_geom_bond_distance
_geom_bond_publ_flag
Ce1 O1 . 2.393(3) yes
Ce1 O5 . 2.594(3) yes
Ce1 O6 . 2.559(2) yes
Ce1 O7 4_575 2.583(2) yes
Ce1 O8 4_575 2.575(3) yes
Ce1 O11 1_655 2.451(3) yes
Ce1 O9 . 2.554(3) yes
Ce1 O10 . 2.566(3) yes
Ce1 O1w . 2.518(3) yes
S1 O3 . 1.454(3) no
S1 O4 . 1.471(3) no
S1 O2 . 1.476(3) no
S1 O1 . 1.487(3) no
S2 O5 . 1.464(3) no
S2 O8 . 1.475(3) no
S2 O7 . 1.478(3) no
S2 O6 . 1.479(3) no
S3 O12 . 1.447(3) no
S3 O11 . 1.472(3) no
S3 O9 . 1.485(3) no
S3 O10 . 1.487(3) no
N1 C1 . 1.474(5) no
N3 C3 . 1.484(5) no
N2 C2 . 1.483(6) no
C1 C1 3_766 1.505(9) no
C2 C3 . 1.491(6) no
O1w H1w1 . 0.850(10) no
O1w H1w2 . 0.850(10) no
O2w H2w1 . 0.850(10) no
O2w H2w2 . 0.850(10) no
O3w' H3w1 . 0.860(10) no
O3w' H3w2 . 0.850(10) no
O3w H3w1 . 0.850(10) no
O3w H3w2 . 0.850(10) no
N1 H1n1 . 0.850(10) no
N1 H1n2 . 0.850(10) no
N1 H1n3 . 0.850(10) no
N2 H2n1 . 0.850(10) no
N2 H2n2 . 0.850(10) no
N2 H2n3 . 0.850(10) no
N3 H3n1 . 0.850(10) no
N3 H3n2 . 0.850(10) no
N3 H3n3 . 0.850(10) no
C1 H11 . 0.950(10) no
C1 H12 . 0.950(10) no
C2 H21 . 0.950(10) no
C2 H22 . 0.950(10) no
C3 H31 . 0.950(10) no
C3 H32 . 0.950(10) no

loop_
_geom_hbond_atom_site_label_D
_geom_hbond_atom_site_label_H
_geom_hbond_atom_site_label_A
_geom_hbond_site_symmetry_A
_geom_hbond_distance_DH
_geom_hbond_distance_HA
_geom_hbond_distance_DA
_geom_hbond_angle_DHA
_geom_hbond_publ_flag
O1w H1w1 O2 . 0.850(10) 1.85(2) 2.673(4) 161(6) yes
O1w H1w2 O3w . 0.850(10) 2.28(5) 2.94(3) 134(6) yes
O2w H2w1 O3 3_666 0.850(10) 1.92(2) 2.755(5) 168(6) yes
O2w H2w2 O4 1_554 0.850(10) 1.95(2) 2.778(4) 164(6) yes
O3w H3w1 O2w . 0.850(10) 2.11(2) 2.820(10) 141(3) yes
O3w H3w2 O7 4_575 0.850(10) 2.13(2) 2.910(10) 151(4) yes
O3w' H3w1 O2w . 0.860(10) 2.11(2) 2.96(2) 169(4) yes
O3w' H3w2 O7 4_575 0.850(10) 2.13(2) 2.900(10) 151(4) yes
N1 H1n1 O2 . 0.850(10) 2.000(10) 2.845(5) 172(4) yes
N1 H1n2 O2w 3_766 0.850(10) 1.94(2) 2.750(5) 160(4) yes
N1 H1n3 O10 3_666 0.850(10) 2.46(2) 3.255(5) 155(4) no
N1 H1n3 O12 3_666 0.850(10) 2.45(3) 2.977(5) 121(3) yes
N1 H1n3 O1w 3_666 0.850(10) 2.50(4) 3.051(5) 123(3) yes
N2 H2n1 O6 1_655 0.850(10) 2.14(2) 2.954(5) 161(4) yes
N2 H2n3 O8 4_575 0.850(10) 2.140(10) 2.976(5) 171(4) yes
N2 H2n2 O9 4_676 0.850(10) 2.30(2) 3.007(5) 142(3) yes
N3 H3n1 O4 4_575 0.860(10) 2.000(10) 2.848(5) 173(4) yes
N3 H3n2 O10 4_675 0.850(10) 2.27(2) 3.080(5) 160(4) yes
N3 H3n3 O3w 4_676 0.850(10) 2.17(2) 2.98(2) 162(5) yes

loop_
_geom_torsion_atom_site_label_1
_geom_torsion_atom_site_label_2
_geom_torsion_atom_site_label_3
_geom_torsion_atom_site_label_4
_geom_torsion_site_symmetry_1
_geom_torsion_site_symmetry_4
_geom_torsion
_geom_torsion_publ_flag
O3 S1 O1 Ce1 . . -98.8(3) no
O4 S1 O1 Ce1 . . 140.8(3) no
O2 S1 O1 Ce1 . . 22.4(4) no
O11 Ce1 O1 S1 1_655 . -103.5(3) no
O1w Ce1 O1 S1 . . -20.2(3) no
O9 Ce1 O1 S1 . . 66.0(3) no
O6 Ce1 O1 S1 . . 128.8(3) no
O10 Ce1 O1 S1 . . 55.3(3) no
O8 Ce1 O1 S1 4_575 . -152.0(2) no
O7 Ce1 O1 S1 4_575 . -47.8(4) no
O5 Ce1 O1 S1 . . -177.2(3) no
O8 S2 O5 Ce1 . . 120.02(14) no
O7 S2 O5 Ce1 . . -120.96(13) no
O6 S2 O5 Ce1 . . -0.36(16) no
Ce1 S2 O5 Ce1 4_576 . 178.98(5) no
O1 Ce1 O5 S2 . . -95.51(14) no
O11 Ce1 O5 S2 1_655 . -179.48(15) no
O1w Ce1 O5 S2 . . -138.95(15) no
O9 Ce1 O5 S2 . . 33.49(16) no
O6 Ce1 O5 S2 . . 0.25(11) no
O10 Ce1 O5 S2 . . -30.65(17) no
O8 Ce1 O5 S2 4_575 . 98.87(14) no
O7 Ce1 O5 S2 4_575 . 118.22(13) no
O5 S2 O6 Ce1 . . 0.36(17) no
O8 S2 O6 Ce1 . . -120.50(13) no
O7 S2 O6 Ce1 . . 122.15(13) no
Ce1 S2 O6 Ce1 4_576 . -179.03(4) no
O1 Ce1 O6 S2 . . 77.24(14) no
O11 Ce1 O6 S2 1_655 . 0.08(19) no
O1w Ce1 O6 S2 . . 139.93(16) no
O9 Ce1 O6 S2 . . -149.33(16) no
O10 Ce1 O6 S2 . . 152.73(16) no
O8 Ce1 O6 S2 4_575 . -69.84(14) no
O7 Ce1 O6 S2 4_575 . -105.43(14) no
O5 Ce1 O6 S2 . . -0.24(11) no
O5 S2 O7 Ce1 . 4_576 -124.52(13) no
O8 S2 O7 Ce1 . 4_576 -2.61(16) no
O6 S2 O7 Ce1 . 4_576 117.31(13) no
O5 S2 O8 Ce1 . 4_576 125.07(14) no
O7 S2 O8 Ce1 . 4_576 2.63(16) no
O6 S2 O8 Ce1 . 4_576 -117.15(14) no
O12 S3 O9 Ce1 . . -118.48(16) no
O11 S3 O9 Ce1 . . 118.34(14) no
O10 S3 O9 Ce1 . . 1.09(17) no
O1 Ce1 O9 S3 . . -13.4(2) no
O11 Ce1 O9 S3 1_655 . 146.67(14) no
O1w Ce1 O9 S3 . . 63.92(15) no
O6 Ce1 O9 S3 . . -83.74(14) no
O10 Ce1 O9 S3 . . -0.75(12) no
O8 Ce1 O9 S3 4_575 . -173.11(15) no
O7 Ce1 O9 S3 4_575 . 130.73(16) no
O5 Ce1 O9 S3 . . -111.89(14) no
O12 S3 O10 Ce1 . . 118.67(17) no
O11 S3 O10 Ce1 . . -118.72(14) no
O9 S3 O10 Ce1 . . -1.09(17) no
O1 Ce1 O10 S3 . . 170.73(16) no
O11 Ce1 O10 S3 1_655 . -146.25(15) no
O1w Ce1 O10 S3 . . -109.03(16) no
O9 Ce1 O10 S3 . . 0.74(12) no
O6 Ce1 O10 S3 . . 78.49(14) no
O8 Ce1 O10 S3 4_575 . 11.0(2) no
O7 Ce1 O10 S3 4_575 . -48.11(16) no
O5 Ce1 O10 S3 . . 104.27(14) no
O12 S3 O11 Ce1 . 1_455 0.1(3) no
O9 S3 O11 Ce1 . 1_455 123.1(2) no
O10 S3 O11 Ce1 . 1_455 -122.1(3) no
N2 C2 C3 N3 . . -176.6(4) no
